data_7126965
loop_
_publ_author_name
'Zhang, Da-Wei'
'Fan, Hui-Lan'
'Zhang, Wenzhao'
'Li, Cheng-Ji'
'Luo, Sanzhong'
'Qin, Hong-Bo'

_publ_section_title
;
 Collective enantioselective total synthesis of (+)-sinensilactam A,
 (+)-lingzhilactone B and (-)-lingzhiol: divergent reactivity of styrene.
;
_journal_issue 69
_journal_name_full 'Chemical communications (Cambridge, England)'
_journal_page_first 10066
_journal_page_last 10069
_journal_paper_doi 10.1039/d0cc04064a
_journal_volume 56
_journal_year 2020
_chemical_formula_moiety 'C22 H25 N O8'
_chemical_formula_sum 'C22 H25 N O8'
_chemical_formula_weight 431.43
_space_group_crystal_system monoclinic
_space_group_IT_number 14
_space_group_name_Hall '-P 2yn'
_space_group_name_H-M_alt 'P 1 21/n 1'
_atom_sites_solution_hydrogens mixed
_atom_sites_solution_primary direct
_atom_sites_solution_secondary difmap
_audit_creation_method SHELXL-2014/7
_audit_update_record
;
2019-01-03 deposited with the CCDC.	2020-07-23 downloaded from the CCDC.
;
_cell_angle_alpha 90
_cell_angle_beta 114.6950(10)
_cell_angle_gamma 90
_cell_formula_units_Z 8
_cell_length_a 18.9306(14)
_cell_length_b 11.0428(8)
_cell_length_c 21.1989(16)
_cell_measurement_reflns_used 6817
_cell_measurement_temperature 100(2)
_cell_measurement_theta_max 29.99
_cell_measurement_theta_min 2.37
_cell_volume 4026.3(5)
_computing_cell_refinement 'Bruker SAINT'
_computing_data_collection 'Bruker APEX2'
_computing_data_reduction 'Bruker SAINT'
_computing_molecular_graphics 'Bruker SHELXTL'
_computing_publication_material 'Bruker SHELXTL'
_computing_structure_refinement 'SHELXL-2014 (Sheldrick 2014)'
_computing_structure_solution 'SHELXS-97 (Sheldrick 2008)'
_diffrn_ambient_temperature 100(2)
_diffrn_measured_fraction_theta_full 0.997
_diffrn_measured_fraction_theta_max 0.926
_diffrn_measurement_device_type 'Bruker APEX-II CCD'
_diffrn_measurement_method '\f and \w scans'
_diffrn_radiation_type MoK\a
_diffrn_radiation_wavelength 0.71073
_diffrn_reflns_av_R_equivalents 0.0530
_diffrn_reflns_av_unetI/netI 0.0569
_diffrn_reflns_Laue_measured_fraction_full 0.997
_diffrn_reflns_Laue_measured_fraction_max 0.926
_diffrn_reflns_limit_h_max 26
_diffrn_reflns_limit_h_min -27
_diffrn_reflns_limit_k_max 16
_diffrn_reflns_limit_k_min -14
_diffrn_reflns_limit_l_max 30
_diffrn_reflns_limit_l_min -30
_diffrn_reflns_number 44978
_diffrn_reflns_point_group_measured_fraction_full 0.997
_diffrn_reflns_point_group_measured_fraction_max 0.926
_diffrn_reflns_theta_full 25.242
_diffrn_reflns_theta_max 31.214
_diffrn_reflns_theta_min 1.214
_diffrn_source 'fine-focus sealed tube'
_exptl_absorpt_coefficient_mu 0.109
_exptl_absorpt_correction_type multi-scan
_exptl_absorpt_process_details sadabs
_exptl_crystal_colour colourless
_exptl_crystal_density_diffrn 1.423
_exptl_crystal_description block
_exptl_crystal_F_000 1824
_exptl_crystal_recrystallization_method 'Re-crystallisation from solvent'
_exptl_crystal_size_max 0.290
_exptl_crystal_size_mid 0.250
_exptl_crystal_size_min 0.180
_exptl_transmission_factor_max 0.7462
_exptl_transmission_factor_min 0.6715
_refine_diff_density_max 0.416
_refine_diff_density_min -0.290
_refine_diff_density_rms 0.058
_refine_ls_extinction_method none
_refine_ls_goodness_of_fit_ref 1.006
_refine_ls_hydrogen_treatment mixed
_refine_ls_matrix_type full
_refine_ls_number_parameters 569
_refine_ls_number_reflns 12107
_refine_ls_number_restraints 0
_refine_ls_restrained_S_all 1.006
_refine_ls_R_factor_all 0.0842
_refine_ls_R_factor_gt 0.0488
_refine_ls_shift/su_max 0.000
_refine_ls_shift/su_mean 0.000
_refine_ls_structure_factor_coef Fsqd
_refine_ls_weighting_details 'w=1/[\s^2^(Fo^2^)+(0.0576P)^2^+0.6560P] where P=(Fo^2^+2Fc^2^)/3'
_refine_ls_weighting_scheme calc
_refine_ls_wR_factor_gt 0.1096
_refine_ls_wR_factor_ref 0.1259
_reflns_Friedel_coverage 0.000
_reflns_number_gt 8143
_reflns_number_total 12107
_reflns_threshold_expression 'I > 2\s(I)'
_cod_data_source_file d0cc04064a2.cif
_cod_data_source_block mo_v40261_0m
_cod_depositor_comments 'Adding full bibliography for 7126964--7126965.cif.'
_cod_original_sg_symbol_H-M 'P 21/n'
_cod_database_code 7126965
_shelx_shelxl_version_number 2014/7
_shelx_space_group_comment
;
The symmetry employed for this shelxl refinement is uniquely defined
by the following loop, which should always be used as a source of
symmetry information in preference to the above space-group names.
They are only intended as comments.
;
_shelx_estimated_absorpt_t_min 0.969
_shelx_estimated_absorpt_t_max 0.981

loop_
_space_group_symop_operation_xyz
'x, y, z'
'-x+1/2, y+1/2, -z+1/2'
'-x, -y, -z'
'x-1/2, -y-1/2, z-1/2'

loop_
_atom_site_label
_atom_site_type_symbol
_atom_site_fract_x
_atom_site_fract_y
_atom_site_fract_z
_atom_site_U_iso_or_equiv
_atom_site_adp_type
_atom_site_occupancy
_atom_site_site_symmetry_order
_atom_site_calc_flag
_atom_site_refinement_flags_posn
_atom_site_refinement_flags_adp
_atom_site_refinement_flags_occupancy
_atom_site_disorder_assembly
_atom_site_disorder_group
O1 O 0.02857(7) 0.91503(11) -0.04834(6) 0.0280(3) Uani 1 1 d . . . . .
O2 O 0.17181(6) 0.54976(9) 0.08492(5) 0.0196(2) Uani 1 1 d . . . . .
O3 O 0.28648(7) 0.25045(9) 0.06226(6) 0.0196(2) Uani 1 1 d . . . . .
H3 H 0.2412(11) 0.2614(17) 0.0298(10) 0.029 Uiso 1 1 d . U . . .
O4 O 0.44988(6) 0.33115(10) 0.21806(5) 0.0179(2) Uani 1 1 d . . . . .
O5 O 0.36685(6) 0.56058(10) 0.03606(6) 0.0235(2) Uani 1 1 d . . . . .
O6 O 0.19592(6) 0.35479(10) 0.19888(5) 0.0193(2) Uani 1 1 d . . . . .
O7 O 0.20023(6) 0.54085(10) 0.24122(6) 0.0242(2) Uani 1 1 d . . . . .
O8 O 0.33233(6) 0.82693(10) 0.13699(6) 0.0235(2) Uani 1 1 d . . . . .
O9 O 0.04478(6) 0.41911(9) 0.46549(5) 0.0200(2) Uani 1 1 d . . . . .
O10 O 0.43811(6) 1.03168(10) 0.71450(5) 0.0173(2) Uani 1 1 d . . . . .
O11 O 0.17110(6) 0.79103(9) 0.58391(5) 0.0188(2) Uani 1 1 d . . . . .
O12 O 0.36131(6) 0.79878(10) 0.52553(5) 0.0218(2) Uani 1 1 d . . . . .
O13 O 0.27973(6) 1.09339(9) 0.55570(5) 0.0163(2) Uani 1 1 d . . . . .
H32 H 0.2364(11) 1.0822(17) 0.5229(10) 0.024 Uiso 1 1 d . U . . .
O14 O 0.18290(6) 0.99943(9) 0.69024(6) 0.0189(2) Uani 1 1 d . . . . .
O15 O 0.18941(7) 0.81636(10) 0.73661(6) 0.0270(3) Uani 1 1 d . . . . .
O16 O 0.34402(6) 0.53277(9) 0.65335(6) 0.0203(2) Uani 1 1 d . . . . .
N1 N 0.38531(7) 0.39045(11) 0.10301(6) 0.0143(2) Uani 1 1 d . . . . .
N2 N 0.37782(7) 0.95329(11) 0.60288(6) 0.0132(2) Uani 1 1 d . . . . .
C1 C 0.49682(10) 0.47976(17) 0.10453(10) 0.0339(4) Uani 1 1 d . . . . .
H1 H 0.5198 0.5511 0.1344 0.041 Uiso 1 1 calc R U . . .
H9 H 0.5141 0.4789 0.0664 0.041 Uiso 1 1 calc R U . . .
C2 C 0.40937(9) 0.48317(14) 0.07591(8) 0.0186(3) Uani 1 1 d . . . . .
C3 C 0.30704(8) 0.36479(12) 0.09513(7) 0.0135(3) Uani 1 1 d . . . . .
H13 H 0.2704 0.4285 0.0660 0.016 Uiso 1 1 calc R U . . .
C4 C 0.30539(8) 0.35854(12) 0.16736(7) 0.0134(3) Uani 1 1 d . . . . .
C5 C 0.29970(8) 0.48046(13) 0.20304(7) 0.0140(3) Uani 1 1 d . . . . .
C6 C 0.29773(8) 0.60225(13) 0.16769(7) 0.0152(3) Uani 1 1 d . . . . .
H16 H 0.3092 0.6675 0.2026 0.018 Uiso 1 1 calc R U . . .
H17 H 0.3394 0.6029 0.1510 0.018 Uiso 1 1 calc R U . . .
C7 C 0.22108(8) 0.62983(13) 0.10712(7) 0.0148(3) Uani 1 1 d . . . . .
C8 C 0.20352(9) 0.75418(13) 0.07667(7) 0.0153(3) Uani 1 1 d . . . . .
C9 C 0.12644(9) 0.77479(14) 0.02849(7) 0.0168(3) Uani 1 1 d . . . . .
H23 H 0.0903 0.7097 0.0154 0.020 Uiso 1 1 calc R U . . .
C10 C 0.10240(9) 0.88795(14) -0.00011(8) 0.0203(3) Uani 1 1 d . . . . .
C11 C -0.02842(10) 0.82301(18) -0.06348(10) 0.0369(5) Uani 1 1 d . . . . .
H24 H -0.0138 0.7533 -0.0841 0.055 Uiso 1 1 calc R U . . .
H2 H -0.0789 0.8542 -0.0963 0.055 Uiso 1 1 calc R U . . .
H25 H -0.0320 0.7979 -0.0206 0.055 Uiso 1 1 calc R U . . .
C12 C 0.44699(9) 0.31501(14) 0.15088(7) 0.0171(3) Uani 1 1 d . . . . .
H12 H 0.4382 0.2280 0.1366 0.021 Uiso 1 1 calc R U . . .
C13 C 0.37863(8) 0.29373(13) 0.22173(7) 0.0166(3) Uani 1 1 d . . . . .
H8 H 0.3726 0.2037 0.2187 0.020 Uiso 1 1 calc R U . . .
C14 C 0.38520(9) 0.34119(15) 0.29106(7) 0.0219(3) Uani 1 1 d . . . . .
H7 H 0.4380 0.3280 0.3280 0.026 Uiso 1 1 calc R U . . .
H6 H 0.3466 0.3023 0.3048 0.026 Uiso 1 1 calc R U . . .
C15 C 0.36809(9) 0.47598(14) 0.27637(7) 0.0199(3) Uani 1 1 d . . . . .
H5 H 0.4141 0.5191 0.2767 0.024 Uiso 1 1 calc R U . . .
H4 H 0.3529 0.5133 0.3114 0.024 Uiso 1 1 calc R U . . .
C16 C 0.52074(9) 0.36296(15) 0.14680(9) 0.0233(3) Uani 1 1 d . . . . .
H10 H 0.5615 0.3794 0.1939 0.028 Uiso 1 1 calc R U . . .
H11 H 0.5411 0.3034 0.1236 0.028 Uiso 1 1 calc R U . . .
C17 C 0.23028(8) 0.29067(13) 0.15879(7) 0.0164(3) Uani 1 1 d . . . . .
H14 H 0.1933 0.2883 0.1092 0.020 Uiso 1 1 calc R U . . .
H15 H 0.2428 0.2064 0.1757 0.020 Uiso 1 1 calc R U . . .
C18 C 0.22655(9) 0.46623(14) 0.21546(7) 0.0173(3) Uani 1 1 d . . . . .
C19 C 0.25677(9) 0.85069(13) 0.09399(8) 0.0182(3) Uani 1 1 d . . . . .
C20 C 0.38553(10) 0.92632(15) 0.16111(9) 0.0274(4) Uani 1 1 d . . . . .
H19 H 0.3904 0.9652 0.1215 0.041 Uiso 1 1 calc R U . . .
H20 H 0.4365 0.8965 0.1937 0.041 Uiso 1 1 calc R U . . .
H18 H 0.3661 0.9853 0.1846 0.041 Uiso 1 1 calc R U . . .
C21 C 0.23120(10) 0.96490(14) 0.06506(8) 0.0243(3) Uani 1 1 d . . . . .
H22 H 0.2667 1.0308 0.0776 0.029 Uiso 1 1 calc R U . . .
C22 C 0.15528(11) 0.98311(14) 0.01865(9) 0.0253(4) Uani 1 1 d . . . . .
H21 H 0.1389 1.0612 -0.0007 0.030 Uiso 1 1 calc R U . . .
C23 C 0.02445(9) 0.29636(13) 0.44440(8) 0.0210(3) Uani 1 1 d . . . . .
H28 H 0.0572 0.2660 0.4222 0.031 Uiso 1 1 calc R U . . .
H26 H -0.0303 0.2923 0.4114 0.031 Uiso 1 1 calc R U . . .
H50 H 0.0326 0.2466 0.4851 0.031 Uiso 1 1 calc R U . . .
C24 C 0.11973(8) 0.43916(13) 0.51367(7) 0.0157(3) Uani 1 1 d . . . . .
C25 C 0.13817(9) 0.55713(13) 0.53724(7) 0.0156(3) Uani 1 1 d . . . . .
H49 H 0.0993 0.6180 0.5200 0.019 Uiso 1 1 calc R U . . .
C26 C 0.21264(8) 0.58844(12) 0.58579(7) 0.0136(3) Uani 1 1 d . . . . .
C27 C 0.22325(8) 0.71690(13) 0.61111(7) 0.0140(3) Uani 1 1 d . . . . .
C28 C 0.29670(8) 0.75474(12) 0.67297(7) 0.0141(3) Uani 1 1 d . . . . .
H43 H 0.3404 0.7551 0.6589 0.017 Uiso 1 1 calc R U . . .
H42 H 0.3085 0.6935 0.7101 0.017 Uiso 1 1 calc R U . . .
C29 C 0.29192(8) 0.87945(12) 0.70263(7) 0.0129(3) Uani 1 1 d . . . . .
C30 C 0.29496(8) 0.99706(12) 0.66256(7) 0.0115(3) Uani 1 1 d . . . . .
C31 C 0.36546(8) 1.07016(13) 0.71474(7) 0.0138(3) Uani 1 1 d . . . . .
H35 H 0.3575 1.1594 0.7073 0.017 Uiso 1 1 calc R U . . .
C32 C 0.43790(8) 1.03487(13) 0.64800(7) 0.0162(3) Uani 1 1 d . . . . .
H34 H 0.4295 1.1191 0.6289 0.019 Uiso 1 1 calc R U . . .
C33 C 0.51274(9) 0.98115(15) 0.64964(9) 0.0234(3) Uani 1 1 d . . . . .
H29 H 0.5393 0.9308 0.6916 0.028 Uiso 1 1 calc R U . . .
H27 H 0.5487 1.0457 0.6489 0.028 Uiso 1 1 calc R U . . .
C34 C 0.40166(9) 0.87651(13) 0.56618(7) 0.0158(3) Uani 1 1 d . . . . .
C35 C 0.48575(9) 0.90388(15) 0.58383(8) 0.0217(3) Uani 1 1 d . . . . .
H30 H 0.4910 0.9490 0.5457 0.026 Uiso 1 1 calc R U . . .
H31 H 0.5165 0.8283 0.5925 0.026 Uiso 1 1 calc R U . . .
C36 C 0.29904(8) 0.98165(12) 0.59195(7) 0.0120(3) Uani 1 1 d . . . . .
H33 H 0.2627 0.9165 0.5642 0.014 Uiso 1 1 calc R U . . .
C37 C 0.37041(9) 1.03214(13) 0.78541(7) 0.0186(3) Uani 1 1 d . . . . .
H36 H 0.3292 1.0711 0.7955 0.022 Uiso 1 1 calc R U . . .
H37 H 0.4218 1.0521 0.8228 0.022 Uiso 1 1 calc R U . . .
C38 C 0.35833(9) 0.89503(13) 0.77684(7) 0.0186(3) Uani 1 1 d . . . . .
H38 H 0.3428 0.8615 0.8125 0.022 Uiso 1 1 calc R U . . .
H39 H 0.4064 0.8540 0.7806 0.022 Uiso 1 1 calc R U . . .
C39 C 0.21818(8) 1.06245(13) 0.65072(8) 0.0159(3) Uani 1 1 d . . . . .
H40 H 0.2288 1.1477 0.6663 0.019 Uiso 1 1 calc R U . . .
H41 H 0.1826 1.0618 0.6007 0.019 Uiso 1 1 calc R U . . .
C40 C 0.21639(9) 0.89007(13) 0.71105(7) 0.0176(3) Uani 1 1 d . . . . .
C41 C 0.27065(8) 0.49806(13) 0.60928(7) 0.0148(3) Uani 1 1 d . . . . .
C42 C 0.40402(9) 0.44319(14) 0.67745(8) 0.0193(3) Uani 1 1 d . . . . .
H44 H 0.3906 0.3809 0.7036 0.029 Uiso 1 1 calc R U . . .
H46 H 0.4533 0.4814 0.7077 0.029 Uiso 1 1 calc R U . . .
H45 H 0.4092 0.4059 0.6376 0.029 Uiso 1 1 calc R U . . .
C43 C 0.25152(9) 0.37989(13) 0.58573(7) 0.0162(3) Uani 1 1 d . . . . .
H47 H 0.2902 0.3186 0.6021 0.019 Uiso 1 1 calc R U . . .
C44 C 0.17660(9) 0.35010(13) 0.53853(7) 0.0174(3) Uani 1 1 d . . . . .
H48 H 0.1643 0.2688 0.5233 0.021 Uiso 1 1 calc R U . . .

loop_
_atom_site_aniso_label
_atom_site_aniso_U_11
_atom_site_aniso_U_22
_atom_site_aniso_U_33
_atom_site_aniso_U_23
_atom_site_aniso_U_13
_atom_site_aniso_U_12
O1 0.0267(6) 0.0265(6) 0.0310(6) 0.0147(5) 0.0124(5) 0.0089(5)
O2 0.0160(5) 0.0130(5) 0.0253(5) 0.0008(4) 0.0043(4) -0.0017(4)
O3 0.0222(6) 0.0131(5) 0.0212(5) -0.0049(4) 0.0068(5) -0.0035(4)
O4 0.0120(5) 0.0213(5) 0.0184(5) 0.0059(4) 0.0043(4) 0.0022(4)
O5 0.0177(6) 0.0191(6) 0.0258(6) 0.0105(5) 0.0013(5) -0.0016(4)
O6 0.0185(5) 0.0183(5) 0.0249(5) -0.0007(4) 0.0129(5) -0.0026(4)
O7 0.0226(6) 0.0258(6) 0.0277(6) -0.0056(5) 0.0140(5) 0.0002(5)
O8 0.0202(6) 0.0171(5) 0.0296(6) -0.0037(5) 0.0069(5) -0.0085(5)
O9 0.0181(6) 0.0129(5) 0.0236(5) -0.0059(4) 0.0034(4) -0.0002(4)
O10 0.0124(5) 0.0211(6) 0.0164(5) -0.0041(4) 0.0041(4) -0.0003(4)
O11 0.0157(5) 0.0118(5) 0.0264(5) -0.0008(4) 0.0063(4) 0.0009(4)
O12 0.0242(6) 0.0202(6) 0.0174(5) -0.0052(4) 0.0053(4) 0.0059(5)
O13 0.0171(5) 0.0133(5) 0.0152(5) 0.0039(4) 0.0036(4) 0.0017(4)
O14 0.0203(6) 0.0152(5) 0.0274(6) 0.0001(4) 0.0162(5) 0.0017(4)
O15 0.0365(7) 0.0193(6) 0.0378(7) 0.0015(5) 0.0281(6) -0.0033(5)
O16 0.0128(5) 0.0129(5) 0.0307(6) -0.0027(4) 0.0048(5) 0.0018(4)
N1 0.0130(6) 0.0133(6) 0.0164(6) 0.0032(5) 0.0058(5) 0.0010(5)
N2 0.0114(6) 0.0136(6) 0.0149(5) -0.0015(4) 0.0058(5) 0.0005(5)
C1 0.0160(8) 0.0341(10) 0.0472(11) 0.0222(8) 0.0088(8) 0.0008(7)
C2 0.0176(7) 0.0163(7) 0.0197(7) 0.0034(6) 0.0057(6) -0.0023(6)
C3 0.0131(7) 0.0094(6) 0.0159(6) -0.0004(5) 0.0039(5) -0.0001(5)
C4 0.0128(7) 0.0119(6) 0.0139(6) 0.0011(5) 0.0040(5) -0.0005(5)
C5 0.0116(7) 0.0143(7) 0.0144(6) -0.0014(5) 0.0038(5) -0.0007(5)
C6 0.0130(7) 0.0125(7) 0.0185(7) -0.0028(5) 0.0050(6) -0.0013(5)
C7 0.0148(7) 0.0131(7) 0.0178(7) -0.0014(5) 0.0081(6) -0.0004(5)
C8 0.0195(7) 0.0119(7) 0.0175(6) -0.0006(5) 0.0107(6) 0.0000(6)
C9 0.0197(7) 0.0158(7) 0.0177(7) 0.0009(5) 0.0107(6) 0.0008(6)
C10 0.0247(8) 0.0202(8) 0.0199(7) 0.0042(6) 0.0133(6) 0.0059(6)
C11 0.0201(9) 0.0429(11) 0.0440(11) 0.0247(9) 0.0098(8) 0.0066(8)
C12 0.0161(7) 0.0156(7) 0.0199(7) 0.0058(6) 0.0077(6) 0.0050(6)
C13 0.0138(7) 0.0155(7) 0.0192(7) 0.0063(5) 0.0054(6) 0.0017(6)
C14 0.0190(8) 0.0292(9) 0.0140(7) 0.0047(6) 0.0035(6) 0.0004(7)
C15 0.0159(7) 0.0248(8) 0.0145(7) -0.0033(6) 0.0019(6) -0.0006(6)
C16 0.0160(8) 0.0243(8) 0.0310(8) 0.0107(7) 0.0112(7) 0.0056(6)
C17 0.0159(7) 0.0154(7) 0.0192(7) 0.0001(5) 0.0086(6) -0.0015(6)
C18 0.0154(7) 0.0201(7) 0.0149(6) 0.0006(6) 0.0048(6) -0.0009(6)
C19 0.0226(8) 0.0155(7) 0.0191(7) -0.0026(6) 0.0113(6) -0.0018(6)
C20 0.0315(9) 0.0248(9) 0.0307(9) -0.0121(7) 0.0178(8) -0.0165(7)
C21 0.0370(10) 0.0128(7) 0.0272(8) -0.0026(6) 0.0176(7) -0.0044(7)
C22 0.0405(10) 0.0129(7) 0.0282(8) 0.0051(6) 0.0199(8) 0.0054(7)
C23 0.0225(8) 0.0135(7) 0.0234(7) -0.0044(6) 0.0061(6) -0.0029(6)
C24 0.0165(7) 0.0144(7) 0.0154(6) -0.0008(5) 0.0058(6) -0.0002(6)
C25 0.0173(7) 0.0126(7) 0.0172(6) 0.0005(5) 0.0077(6) 0.0027(6)
C26 0.0163(7) 0.0098(6) 0.0167(6) -0.0006(5) 0.0089(6) -0.0009(5)
C27 0.0158(7) 0.0110(6) 0.0182(6) 0.0004(5) 0.0100(6) -0.0008(5)
C28 0.0163(7) 0.0105(6) 0.0161(6) -0.0001(5) 0.0073(6) 0.0006(5)
C29 0.0155(7) 0.0096(6) 0.0131(6) 0.0001(5) 0.0055(5) 0.0000(5)
C30 0.0113(6) 0.0105(6) 0.0127(6) -0.0004(5) 0.0050(5) -0.0002(5)
C31 0.0136(7) 0.0124(7) 0.0150(6) -0.0042(5) 0.0056(5) -0.0024(5)
C32 0.0123(7) 0.0158(7) 0.0201(7) -0.0027(5) 0.0064(6) -0.0019(5)
C33 0.0144(8) 0.0273(9) 0.0292(8) -0.0030(7) 0.0097(7) 0.0010(6)
C34 0.0183(7) 0.0164(7) 0.0133(6) 0.0041(5) 0.0072(6) 0.0064(6)
C35 0.0201(8) 0.0275(9) 0.0211(7) 0.0027(6) 0.0123(6) 0.0066(7)
C36 0.0109(6) 0.0112(6) 0.0129(6) 0.0003(5) 0.0040(5) 0.0008(5)
C37 0.0229(8) 0.0173(7) 0.0138(6) -0.0037(5) 0.0059(6) -0.0013(6)
C38 0.0246(8) 0.0156(7) 0.0127(6) 0.0006(5) 0.0051(6) -0.0001(6)
C39 0.0165(7) 0.0129(7) 0.0212(7) 0.0010(5) 0.0108(6) 0.0016(6)
C40 0.0224(8) 0.0146(7) 0.0194(7) -0.0017(6) 0.0123(6) -0.0002(6)
C41 0.0144(7) 0.0140(7) 0.0171(6) -0.0004(5) 0.0076(6) -0.0002(5)
C42 0.0154(7) 0.0173(7) 0.0239(7) -0.0001(6) 0.0069(6) 0.0041(6)
C43 0.0180(7) 0.0110(7) 0.0200(7) 0.0003(5) 0.0083(6) 0.0030(6)
C44 0.0214(8) 0.0112(7) 0.0195(7) -0.0021(5) 0.0085(6) -0.0001(6)

loop_
_atom_type_symbol
_atom_type_description
_atom_type_scat_dispersion_real
_atom_type_scat_dispersion_imag
_atom_type_scat_source
C C 0.0033 0.0016 'International Tables Vol C Tables 4.2.6.8 and 6.1.1.4'
H H 0.0000 0.0000 'International Tables Vol C Tables 4.2.6.8 and 6.1.1.4'
N N 0.0061 0.0033 'International Tables Vol C Tables 4.2.6.8 and 6.1.1.4'
O O 0.0106 0.0060 'International Tables Vol C Tables 4.2.6.8 and 6.1.1.4'

loop_
_geom_angle_atom_site_label_1
_geom_angle_atom_site_label_2
_geom_angle_atom_site_label_3
_geom_angle
_geom_angle_site_symmetry_1
_geom_angle_site_symmetry_3
_geom_angle_publ_flag
C10 O1 C11 116.93(12) . . ?
C3 O3 H3 104.3(13) . . ?
C12 O4 C13 111.99(11) . . ?
C18 O6 C17 110.49(11) . . ?
C19 O8 C20 118.46(13) . . ?
C24 O9 C23 116.37(12) . . ?
C32 O10 C31 113.10(10) . . ?
C36 O13 H32 105.3(13) . . ?
C40 O14 C39 110.59(11) . . ?
C41 O16 C42 118.64(11) . . ?
C2 N1 C3 127.83(12) . . ?
C2 N1 C12 114.83(12) . . ?
C3 N1 C12 117.06(11) . . ?
C34 N2 C36 127.96(12) . . ?
C34 N2 C32 114.26(12) . . ?
C36 N2 C32 116.29(11) . . ?
C2 C1 C16 105.30(13) . . ?
C2 C1 H1 110.7 . . ?
C16 C1 H1 110.7 . . ?
C2 C1 H9 110.7 . . ?
C16 C1 H9 110.7 . . ?
H1 C1 H9 108.8 . . ?
O5 C2 N1 125.43(14) . . ?
O5 C2 C1 125.83(14) . . ?
N1 C2 C1 108.70(13) . . ?
O3 C3 N1 106.80(11) . . ?
O3 C3 C4 109.42(11) . . ?
N1 C3 C4 109.73(11) . . ?
O3 C3 H13 110.3 . . ?
N1 C3 H13 110.3 . . ?
C4 C3 H13 110.3 . . ?
C3 C4 C17 107.62(11) . . ?
C3 C4 C13 111.91(11) . . ?
C17 C4 C13 110.74(11) . . ?
C3 C4 C5 118.21(11) . . ?
C17 C4 C5 103.12(11) . . ?
C13 C4 C5 104.87(11) . . ?
C18 C5 C6 109.70(12) . . ?
C18 C5 C15 105.18(11) . . ?
C6 C5 C15 110.92(12) . . ?
C18 C5 C4 104.20(11) . . ?
C6 C5 C4 120.64(11) . . ?
C15 C5 C4 104.98(11) . . ?
C7 C6 C5 114.23(12) . . ?
C7 C6 H16 108.7 . . ?
C5 C6 H16 108.7 . . ?
C7 C6 H17 108.7 . . ?
C5 C6 H17 108.7 . . ?
H16 C6 H17 107.6 . . ?
O2 C7 C8 120.01(13) . . ?
O2 C7 C6 119.08(13) . . ?
C8 C7 C6 120.85(12) . . ?
C19 C8 C9 118.68(13) . . ?
C19 C8 C7 125.30(13) . . ?
C9 C8 C7 115.99(13) . . ?
C10 C9 C8 121.12(14) . . ?
C10 C9 H23 119.4 . . ?
C8 C9 H23 119.4 . . ?
O1 C10 C9 124.69(15) . . ?
O1 C10 C22 115.76(14) . . ?
C9 C10 C22 119.53(15) . . ?
O1 C11 H24 109.5 . . ?
O1 C11 H2 109.5 . . ?
H24 C11 H2 109.5 . . ?
O1 C11 H25 109.5 . . ?
H24 C11 H25 109.5 . . ?
H2 C11 H25 109.5 . . ?
O4 C12 N1 108.30(11) . . ?
O4 C12 C16 111.19(13) . . ?
N1 C12 C16 104.43(11) . . ?
O4 C12 H12 110.9 . . ?
N1 C12 H12 110.9 . . ?
C16 C12 H12 110.9 . . ?
O4 C13 C14 104.67(12) . . ?
O4 C13 C4 113.04(11) . . ?
C14 C13 C4 104.21(12) . . ?
O4 C13 H8 111.5 . . ?
C14 C13 H8 111.5 . . ?
C4 C13 H8 111.5 . . ?
C13 C14 C15 102.40(12) . . ?
C13 C14 H7 111.3 . . ?
C15 C14 H7 111.3 . . ?
C13 C14 H6 111.3 . . ?
C15 C14 H6 111.3 . . ?
H7 C14 H6 109.2 . . ?
C14 C15 C5 104.61(12) . . ?
C14 C15 H5 110.8 . . ?
C5 C15 H5 110.8 . . ?
C14 C15 H4 110.8 . . ?
C5 C15 H4 110.8 . . ?
H5 C15 H4 108.9 . . ?
C1 C16 C12 105.77(12) . . ?
C1 C16 H10 110.6 . . ?
C12 C16 H10 110.6 . . ?
C1 C16 H11 110.6 . . ?
C12 C16 H11 110.6 . . ?
H10 C16 H11 108.7 . . ?
O6 C17 C4 108.00(11) . . ?
O6 C17 H14 110.1 . . ?
C4 C17 H14 110.1 . . ?
O6 C17 H15 110.1 . . ?
C4 C17 H15 110.1 . . ?
H14 C17 H15 108.4 . . ?
O7 C18 O6 122.01(14) . . ?
O7 C18 C5 125.87(14) . . ?
O6 C18 C5 111.95(12) . . ?
O8 C19 C21 122.80(14) . . ?
O8 C19 C8 117.80(13) . . ?
C21 C19 C8 119.36(14) . . ?
O8 C20 H19 109.5 . . ?
O8 C20 H20 109.5 . . ?
H19 C20 H20 109.5 . . ?
O8 C20 H18 109.5 . . ?
H19 C20 H18 109.5 . . ?
H20 C20 H18 109.5 . . ?
C22 C21 C19 120.84(15) . . ?
C22 C21 H22 119.6 . . ?
C19 C21 H22 119.6 . . ?
C21 C22 C10 120.42(15) . . ?
C21 C22 H21 119.8 . . ?
C10 C22 H21 119.8 . . ?
O9 C23 H28 109.5 . . ?
O9 C23 H26 109.5 . . ?
H28 C23 H26 109.5 . . ?
O9 C23 H50 109.5 . . ?
H28 C23 H50 109.5 . . ?
H26 C23 H50 109.5 . . ?
O9 C24 C25 116.40(13) . . ?
O9 C24 C44 124.26(13) . . ?
C25 C24 C44 119.33(14) . . ?
C24 C25 C26 121.48(13) . . ?
C24 C25 H49 119.3 . . ?
C26 C25 H49 119.3 . . ?
C25 C26 C41 118.78(13) . . ?
C25 C26 C27 116.13(13) . . ?
C41 C26 C27 125.04(13) . . ?
O11 C27 C26 120.15(13) . . ?
O11 C27 C28 119.32(12) . . ?
C26 C27 C28 120.45(12) . . ?
C27 C28 C29 114.33(12) . . ?
C27 C28 H43 108.7 . . ?
C29 C28 H43 108.7 . . ?
C27 C28 H42 108.7 . . ?
C29 C28 H42 108.7 . . ?
H43 C28 H42 107.6 . . ?
C40 C29 C28 109.75(12) . . ?
C40 C29 C38 105.96(11) . . ?
C28 C29 C38 110.61(11) . . ?
C40 C29 C30 104.46(11) . . ?
C28 C29 C30 120.07(11) . . ?
C38 C29 C30 105.00(11) . . ?
C36 C30 C39 108.62(11) . . ?
C36 C30 C31 111.82(11) . . ?
C39 C30 C31 109.99(11) . . ?
C36 C30 C29 117.62(11) . . ?
C39 C30 C29 103.30(11) . . ?
C31 C30 C29 105.04(11) . . ?
O10 C31 C37 104.83(11) . . ?
O10 C31 C30 112.38(11) . . ?
C37 C31 C30 103.80(11) . . ?
O10 C31 H35 111.8 . . ?
C37 C31 H35 111.8 . . ?
C30 C31 H35 111.8 . . ?
O10 C32 N2 108.51(11) . . ?
O10 C32 C33 110.72(12) . . ?
N2 C32 C33 103.79(12) . . ?
O10 C32 H34 111.2 . . ?
N2 C32 H34 111.2 . . ?
C33 C32 H34 111.2 . . ?
C32 C33 C35 104.08(12) . . ?
C32 C33 H29 110.9 . . ?
C35 C33 H29 110.9 . . ?
C32 C33 H27 110.9 . . ?
C35 C33 H27 110.9 . . ?
H29 C33 H27 109.0 . . ?
O12 C34 N2 125.66(14) . . ?
O12 C34 C35 126.64(13) . . ?
N2 C34 C35 107.70(13) . . ?
C34 C35 C33 104.73(12) . . ?
C34 C35 H30 110.8 . . ?
C33 C35 H30 110.8 . . ?
C34 C35 H31 110.8 . . ?
C33 C35 H31 110.8 . . ?
H30 C35 H31 108.9 . . ?
O13 C36 N2 106.88(11) . . ?
O13 C36 C30 108.92(11) . . ?
N2 C36 C30 109.61(11) . . ?
O13 C36 H33 110.4 . . ?
N2 C36 H33 110.4 . . ?
C30 C36 H33 110.4 . . ?
C31 C37 C38 102.21(11) . . ?
C31 C37 H36 111.3 . . ?
C38 C37 H36 111.3 . . ?
C31 C37 H37 111.3 . . ?
C38 C37 H37 111.3 . . ?
H36 C37 H37 109.2 . . ?
C37 C38 C29 104.26(11) . . ?
C37 C38 H38 110.9 . . ?
C29 C38 H38 110.9 . . ?
C37 C38 H39 110.9 . . ?
C29 C38 H39 110.9 . . ?
H38 C38 H39 108.9 . . ?
O14 C39 C30 108.11(11) . . ?
O14 C39 H40 110.1 . . ?
C30 C39 H40 110.1 . . ?
O14 C39 H41 110.1 . . ?
C30 C39 H41 110.1 . . ?
H40 C39 H41 108.4 . . ?
O15 C40 O14 121.50(14) . . ?
O15 C40 C29 126.77(14) . . ?
O14 C40 C29 111.58(12) . . ?
O16 C41 C43 123.17(13) . . ?
O16 C41 C26 117.51(12) . . ?
C43 C41 C26 119.30(13) . . ?
O16 C42 H44 109.5 . . ?
O16 C42 H46 109.5 . . ?
H44 C42 H46 109.5 . . ?
O16 C42 H45 109.5 . . ?
H44 C42 H45 109.5 . . ?
H46 C42 H45 109.5 . . ?
C41 C43 C44 120.98(13) . . ?
C41 C43 H47 119.5 . . ?
C44 C43 H47 119.5 . . ?
C24 C44 C43 120.08(13) . . ?
C24 C44 H48 120.0 . . ?
C43 C44 H48 120.0 . . ?

loop_
_geom_bond_atom_site_label_1
_geom_bond_atom_site_label_2
_geom_bond_distance
_geom_bond_site_symmetry_2
_geom_bond_publ_flag
O1 C10 1.3763(19) . ?
O1 C11 1.418(2) . ?
O2 C7 1.2274(17) . ?
O3 C3 1.4159(17) . ?
O3 H3 0.85(2) . ?
O4 C12 1.4134(17) . ?
O4 C13 1.4434(17) . ?
O5 C2 1.2346(17) . ?
O6 C18 1.3431(18) . ?
O6 C17 1.4522(17) . ?
O7 C18 1.2052(18) . ?
O8 C19 1.3625(19) . ?
O8 C20 1.4319(18) . ?
O9 C24 1.3764(17) . ?
O9 C23 1.4289(17) . ?
O10 C32 1.4084(17) . ?
O10 C31 1.4415(17) . ?
O11 C27 1.2253(17) . ?
O12 C34 1.2300(18) . ?
O13 C36 1.4185(16) . ?
O13 H32 0.834(18) . ?
O14 C40 1.3495(18) . ?
O14 C39 1.4489(17) . ?
O15 C40 1.2035(17) . ?
O16 C41 1.3655(17) . ?
O16 C42 1.4299(17) . ?
N1 C2 1.3434(18) . ?
N1 C3 1.4479(18) . ?
N1 C12 1.4482(18) . ?
N2 C34 1.3495(17) . ?
N2 C36 1.4448(17) . ?
N2 C32 1.4529(18) . ?
C1 C2 1.507(2) . ?
C1 C16 1.527(2) . ?
C1 H1 0.9900 . ?
C1 H9 0.9900 . ?
C3 C4 1.5461(19) . ?
C3 H13 1.0000 . ?
C4 C17 1.5494(19) . ?
C4 C13 1.5581(19) . ?
C4 C5 1.5699(19) . ?
C5 C18 1.522(2) . ?
C5 C6 1.532(2) . ?
C5 C15 1.5534(19) . ?
C6 C7 1.513(2) . ?
C6 H16 0.9900 . ?
C6 H17 0.9900 . ?
C7 C8 1.494(2) . ?
C8 C19 1.406(2) . ?
C8 C9 1.407(2) . ?
C9 C10 1.380(2) . ?
C9 H23 0.9500 . ?
C10 C22 1.390(2) . ?
C11 H24 0.9800 . ?
C11 H2 0.9800 . ?
C11 H25 0.9800 . ?
C12 C16 1.529(2) . ?
C12 H12 1.0000 . ?
C13 C14 1.516(2) . ?
C13 H8 1.0000 . ?
C14 C15 1.528(2) . ?
C14 H7 0.9900 . ?
C14 H6 0.9900 . ?
C15 H5 0.9900 . ?
C15 H4 0.9900 . ?
C16 H10 0.9900 . ?
C16 H11 0.9900 . ?
C17 H14 0.9900 . ?
C17 H15 0.9900 . ?
C19 C21 1.397(2) . ?
C20 H19 0.9800 . ?
C20 H20 0.9800 . ?
C20 H18 0.9800 . ?
C21 C22 1.376(2) . ?
C21 H22 0.9500 . ?
C22 H21 0.9500 . ?
C23 H28 0.9800 . ?
C23 H26 0.9800 . ?
C23 H50 0.9800 . ?
C24 C25 1.387(2) . ?
C24 C44 1.389(2) . ?
C25 C26 1.398(2) . ?
C25 H49 0.9500 . ?
C26 C41 1.412(2) . ?
C26 C27 1.5002(19) . ?
C27 C28 1.518(2) . ?
C28 C29 1.5321(19) . ?
C28 H43 0.9900 . ?
C28 H42 0.9900 . ?
C29 C40 1.518(2) . ?
C29 C38 1.5596(19) . ?
C29 C30 1.5661(19) . ?
C30 C36 1.5401(18) . ?
C30 C39 1.5468(19) . ?
C30 C31 1.5565(19) . ?
C31 C37 1.5206(19) . ?
C31 H35 1.0000 . ?
C32 C33 1.523(2) . ?
C32 H34 1.0000 . ?
C33 C35 1.530(2) . ?
C33 H29 0.9900 . ?
C33 H27 0.9900 . ?
C34 C35 1.506(2) . ?
C35 H30 0.9900 . ?
C35 H31 0.9900 . ?
C36 H33 1.0000 . ?
C37 C38 1.531(2) . ?
C37 H36 0.9900 . ?
C37 H37 0.9900 . ?
C38 H38 0.9900 . ?
C38 H39 0.9900 . ?
C39 H40 0.9900 . ?
C39 H41 0.9900 . ?
C41 C43 1.390(2) . ?
C42 H44 0.9800 . ?
C42 H46 0.9800 . ?
C42 H45 0.9800 . ?
C43 C44 1.391(2) . ?
C43 H47 0.9500 . ?
C44 H48 0.9500 . ?

loop_
_geom_hbond_atom_site_label_D
_geom_hbond_atom_site_label_H
_geom_hbond_atom_site_label_A
_geom_hbond_distance_DH
_geom_hbond_distance_HA
_geom_hbond_distance_DA
_geom_hbond_angle_DHA
_geom_hbond_site_symmetry_A
C44 H48 O5 0.95 2.57 3.5089(18) 170.6 2_545
C43 H47 O13 0.95 2.65 3.3142(18) 127.3 1_545
C42 H45 O1 0.98 2.62 3.4835(19) 147.5 2_545
C42 H44 O15 0.98 2.45 3.3317(19) 149.0 2_546
C39 H41 O5 0.99 2.65 3.5979(18) 160.5 2
C36 H33 O11 1.00 2.39 3.1591(17) 133.4 .
C31 H35 O15 1.00 2.47 3.2295(18) 132.6 2_556
C23 H28 O5 0.98 2.63 3.2361(19) 120.0 2_545
C21 H22 O3 0.95 2.50 3.3308(19) 146.6 1_565
C20 H18 O7 0.98 2.46 3.366(2) 152.8 2
C20 H20 O10 0.98 2.49 3.310(2) 141.4 3_676
C20 H19 O9 0.98 2.66 3.451(2) 138.2 2
C17 H15 O7 0.99 2.45 3.3919(19) 158.1 2_545
C17 H14 O12 0.99 2.60 3.5526(18) 160.8 2_545
C13 H8 O7 1.00 2.61 3.4095(18) 136.5 2_545
C3 H13 O2 1.00 2.46 3.2109(18) 131.3 .
O13 H32 O5 0.834(18) 1.844(18) 2.6655(15) 168.4(18) 2
O3 H3 O12 0.85(2) 1.85(2) 2.6879(16) 167.9(18) 2_545
C44 H48 O5 0.95 2.57 3.5089(18) 170.6 2_545
C43 H47 O13 0.95 2.65 3.3142(18) 127.3 1_545
C42 H45 O1 0.98 2.62 3.4835(19) 147.5 2_545
C42 H44 O15 0.98 2.45 3.3317(19) 149.0 2_546
C39 H41 O5 0.99 2.65 3.5979(18) 160.5 2
C36 H33 O11 1.00 2.39 3.1591(17) 133.4 .
C31 H35 O15 1.00 2.47 3.2295(18) 132.6 2_556
C23 H28 O5 0.98 2.63 3.2361(19) 120.0 2_545
C21 H22 O3 0.95 2.50 3.3308(19) 146.6 1_565
C20 H18 O7 0.98 2.46 3.366(2) 152.8 2
C20 H20 O10 0.98 2.49 3.310(2) 141.4 3_676
C17 H15 O7 0.99 2.45 3.3919(19) 158.1 2_545
C17 H14 O12 0.99 2.60 3.5526(18) 160.8 2_545
C13 H8 O7 1.00 2.61 3.4095(18) 136.5 2_545
C3 H13 O2 1.00 2.46 3.2109(18) 131.3 .
O13 H32 O5 0.834(18) 1.844(18) 2.6655(15) 168.4(18) 2
O3 H3 O12 0.85(2) 1.85(2) 2.6879(16) 167.9(18) 2_545
O3 H3 O12 0.85(2) 1.85(2) 2.6879(16) 167.9(18) 2_545
O13 H32 O5 0.834(18) 1.844(18) 2.6655(15) 168.4(18) 2
C3 H13 O2 1.00 2.46 3.2109(18) 131.3 .
C13 H8 O7 1.00 2.61 3.4095(18) 136.5 2_545
C17 H14 O12 0.99 2.60 3.5526(18) 160.8 2_545
C17 H15 O7 0.99 2.45 3.3919(19) 158.1 2_545
C20 H20 O10 0.98 2.49 3.310(2) 141.4 3_676
C20 H18 O7 0.98 2.46 3.366(2) 152.8 2
C21 H22 O3 0.95 2.50 3.3308(19) 146.6 1_565
C23 H28 O5 0.98 2.63 3.2361(19) 120.0 2_545
C31 H35 O15 1.00 2.47 3.2295(18) 132.6 2_556
C36 H33 O11 1.00 2.39 3.1591(17) 133.4 .
C39 H41 O5 0.99 2.65 3.5979(18) 160.5 2
C42 H44 O15 0.98 2.45 3.3317(19) 149.0 2_546
C42 H45 O1 0.98 2.62 3.4835(19) 147.5 2_545
C43 H47 O13 0.95 2.65 3.3142(18) 127.3 1_545
C44 H48 O5 0.95 2.57 3.5089(18) 170.6 2_545

loop_
_geom_torsion_atom_site_label_1
_geom_torsion_atom_site_label_2
_geom_torsion_atom_site_label_3
_geom_torsion_atom_site_label_4
_geom_torsion
_geom_torsion_site_symmetry_1
_geom_torsion_site_symmetry_2
_geom_torsion_site_symmetry_3
_geom_torsion_site_symmetry_4
_geom_torsion_publ_flag
C3 N1 C2 O5 -3.7(2) . . . . ?
C12 N1 C2 O5 -177.38(14) . . . . ?
C3 N1 C2 C1 173.95(14) . . . . ?
C12 N1 C2 C1 0.31(18) . . . . ?
C16 C1 C2 O5 -176.41(16) . . . . ?
C16 C1 C2 N1 5.91(19) . . . . ?
C2 N1 C3 O3 118.83(15) . . . . ?
C12 N1 C3 O3 -67.65(15) . . . . ?
C2 N1 C3 C4 -122.67(15) . . . . ?
C12 N1 C3 C4 50.85(16) . . . . ?
O3 C3 C4 C17 -44.61(15) . . . . ?
N1 C3 C4 C17 -161.48(11) . . . . ?
O3 C3 C4 C13 77.26(14) . . . . ?
N1 C3 C4 C13 -39.60(15) . . . . ?
O3 C3 C4 C5 -160.76(12) . . . . ?
N1 C3 C4 C5 82.37(15) . . . . ?
C3 C4 C5 C18 122.28(13) . . . . ?
C17 C4 C5 C18 3.74(13) . . . . ?
C13 C4 C5 C18 -112.23(12) . . . . ?
C3 C4 C5 C6 -1.37(19) . . . . ?
C17 C4 C5 C6 -119.91(13) . . . . ?
C13 C4 C5 C6 124.11(13) . . . . ?
C3 C4 C5 C15 -127.40(13) . . . . ?
C17 C4 C5 C15 114.07(12) . . . . ?
C13 C4 C5 C15 -1.91(14) . . . . ?
C18 C5 C6 C7 -46.59(15) . . . . ?
C15 C5 C6 C7 -162.35(12) . . . . ?
C4 C5 C6 C7 74.41(16) . . . . ?
C5 C6 C7 O2 -10.01(19) . . . . ?
C5 C6 C7 C8 166.97(12) . . . . ?
O2 C7 C8 C19 -175.04(14) . . . . ?
C6 C7 C8 C19 8.0(2) . . . . ?
O2 C7 C8 C9 6.99(19) . . . . ?
C6 C7 C8 C9 -169.97(13) . . . . ?
C19 C8 C9 C10 -1.7(2) . . . . ?
C7 C8 C9 C10 176.39(13) . . . . ?
C11 O1 C10 C9 7.3(2) . . . . ?
C11 O1 C10 C22 -174.13(15) . . . . ?
C8 C9 C10 O1 178.84(13) . . . . ?
C8 C9 C10 C22 0.3(2) . . . . ?
C13 O4 C12 N1 62.02(14) . . . . ?
C13 O4 C12 C16 176.19(11) . . . . ?
C2 N1 C12 O4 112.21(14) . . . . ?
C3 N1 C12 O4 -62.16(16) . . . . ?
C2 N1 C12 C16 -6.36(17) . . . . ?
C3 N1 C12 C16 179.28(12) . . . . ?
C12 O4 C13 C14 -168.40(11) . . . . ?
C12 O4 C13 C4 -55.63(15) . . . . ?
C3 C4 C13 O4 43.61(16) . . . . ?
C17 C4 C13 O4 163.68(11) . . . . ?
C5 C4 C13 O4 -85.73(14) . . . . ?
C3 C4 C13 C14 156.67(12) . . . . ?
C17 C4 C13 C14 -83.26(14) . . . . ?
C5 C4 C13 C14 27.33(14) . . . . ?
O4 C13 C14 C15 76.47(13) . . . . ?
C4 C13 C14 C15 -42.46(14) . . . . ?
C13 C14 C15 C5 41.32(15) . . . . ?
C18 C5 C15 C14 85.64(14) . . . . ?
C6 C5 C15 C14 -155.83(12) . . . . ?
C4 C5 C15 C14 -23.99(15) . . . . ?
C2 C1 C16 C12 -9.42(19) . . . . ?
O4 C12 C16 C1 -107.09(15) . . . . ?
N1 C12 C16 C1 9.49(17) . . . . ?
C18 O6 C17 C4 15.92(15) . . . . ?
C3 C4 C17 O6 -137.07(11) . . . . ?
C13 C4 C17 O6 100.33(13) . . . . ?
C5 C4 C17 O6 -11.38(14) . . . . ?
C17 O6 C18 O7 170.76(13) . . . . ?
C17 O6 C18 C5 -13.68(16) . . . . ?
C6 C5 C18 O7 -48.43(19) . . . . ?
C15 C5 C18 O7 70.93(18) . . . . ?
C4 C5 C18 O7 -178.89(14) . . . . ?
C6 C5 C18 O6 136.22(12) . . . . ?
C15 C5 C18 O6 -104.43(13) . . . . ?
C4 C5 C18 O6 5.75(15) . . . . ?
C20 O8 C19 C21 8.8(2) . . . . ?
C20 O8 C19 C8 -173.36(13) . . . . ?
C9 C8 C19 O8 -175.54(13) . . . . ?
C7 C8 C19 O8 6.5(2) . . . . ?
C9 C8 C19 C21 2.3(2) . . . . ?
C7 C8 C19 C21 -175.57(14) . . . . ?
O8 C19 C21 C22 176.11(14) . . . . ?
C8 C19 C21 C22 -1.7(2) . . . . ?
C19 C21 C22 C10 0.3(2) . . . . ?
O1 C10 C22 C21 -178.23(14) . . . . ?
C9 C10 C22 C21 0.4(2) . . . . ?
C23 O9 C24 C25 -176.31(13) . . . . ?
C23 O9 C24 C44 4.6(2) . . . . ?
O9 C24 C25 C26 -179.53(12) . . . . ?
C44 C24 C25 C26 -0.4(2) . . . . ?
C24 C25 C26 C41 2.1(2) . . . . ?
C24 C25 C26 C27 -175.39(13) . . . . ?
C25 C26 C27 O11 -7.98(19) . . . . ?
C41 C26 C27 O11 174.65(13) . . . . ?
C25 C26 C27 C28 168.74(12) . . . . ?
C41 C26 C27 C28 -8.6(2) . . . . ?
O11 C27 C28 C29 9.59(18) . . . . ?
C26 C27 C28 C29 -167.15(12) . . . . ?
C27 C28 C29 C40 47.06(15) . . . . ?
C27 C28 C29 C38 163.61(12) . . . . ?
C27 C28 C29 C30 -73.89(16) . . . . ?
C40 C29 C30 C36 -120.80(13) . . . . ?
C28 C29 C30 C36 2.73(18) . . . . ?
C38 C29 C30 C36 127.91(12) . . . . ?
C40 C29 C30 C39 -1.20(13) . . . . ?
C28 C29 C30 C39 122.33(13) . . . . ?
C38 C29 C30 C39 -112.48(12) . . . . ?
C40 C29 C30 C31 114.10(12) . . . . ?
C28 C29 C30 C31 -122.37(13) . . . . ?
C38 C29 C30 C31 2.81(14) . . . . ?
C32 O10 C31 C37 166.84(11) . . . . ?
C32 O10 C31 C30 54.76(15) . . . . ?
C36 C30 C31 O10 -44.45(15) . . . . ?
C39 C30 C31 O10 -165.22(11) . . . . ?
C29 C30 C31 O10 84.22(13) . . . . ?
C36 C30 C31 C37 -157.16(11) . . . . ?
C39 C30 C31 C37 82.07(13) . . . . ?
C29 C30 C31 C37 -28.50(14) . . . . ?
C31 O10 C32 N2 -60.83(15) . . . . ?
C31 O10 C32 C33 -174.12(12) . . . . ?
C34 N2 C32 O10 -131.16(12) . . . . ?
C36 N2 C32 O10 61.66(15) . . . . ?
C34 N2 C32 C33 -13.37(16) . . . . ?
C36 N2 C32 C33 179.45(12) . . . . ?
O10 C32 C33 C35 137.88(13) . . . . ?
N2 C32 C33 C35 21.63(15) . . . . ?
C36 N2 C34 O12 -15.6(2) . . . . ?
C32 N2 C34 O12 179.04(13) . . . . ?
C36 N2 C34 C35 164.16(13) . . . . ?
C32 N2 C34 C35 -1.22(16) . . . . ?
O12 C34 C35 C33 -164.99(14) . . . . ?
N2 C34 C35 C33 15.27(16) . . . . ?
C32 C33 C35 C34 -22.58(16) . . . . ?
C34 N2 C36 O13 -99.78(15) . . . . ?
C32 N2 C36 O13 65.36(14) . . . . ?
C34 N2 C36 C30 142.33(13) . . . . ?
C32 N2 C36 C30 -52.54(15) . . . . ?
C39 C30 C36 O13 47.17(14) . . . . ?
C31 C30 C36 O13 -74.39(14) . . . . ?
C29 C30 C36 O13 163.94(11) . . . . ?
C39 C30 C36 N2 163.79(11) . . . . ?
C31 C30 C36 N2 42.23(15) . . . . ?
C29 C30 C36 N2 -79.44(15) . . . . ?
O10 C31 C37 C38 -74.61(13) . . . . ?
C30 C31 C37 C38 43.46(14) . . . . ?
C31 C37 C38 C29 -41.70(14) . . . . ?
C40 C29 C38 C37 -86.50(13) . . . . ?
C28 C29 C38 C37 154.62(12) . . . . ?
C30 C29 C38 C37 23.70(14) . . . . ?
C40 O14 C39 C30 -14.49(15) . . . . ?
C36 C30 C39 O14 134.55(11) . . . . ?
C31 C30 C39 O14 -102.77(13) . . . . ?
C29 C30 C39 O14 8.93(14) . . . . ?
C39 O14 C40 O15 -170.09(14) . . . . ?
C39 O14 C40 C29 14.00(16) . . . . ?
C28 C29 C40 O15 46.8(2) . . . . ?
C38 C29 C40 O15 -72.68(18) . . . . ?
C30 C29 C40 O15 176.73(15) . . . . ?
C28 C29 C40 O14 -137.59(12) . . . . ?
C38 C29 C40 O14 102.96(13) . . . . ?
C30 C29 C40 O14 -7.63(15) . . . . ?
C42 O16 C41 C43 -1.0(2) . . . . ?
C42 O16 C41 C26 -179.48(12) . . . . ?
C25 C26 C41 O16 175.99(12) . . . . ?
C27 C26 C41 O16 -6.7(2) . . . . ?
C25 C26 C41 C43 -2.5(2) . . . . ?
C27 C26 C41 C43 174.78(13) . . . . ?
O16 C41 C43 C44 -177.24(13) . . . . ?
C26 C41 C43 C44 1.2(2) . . . . ?
O9 C24 C44 C43 178.05(13) . . . . ?
C25 C24 C44 C43 -1.0(2) . . . . ?
C41 C43 C44 C24 0.6(2) . . . . ?
